data_1556246
loop_
_publ_author_name
'Soheili, Arash'
'Tambar, Uttam K.'

_publ_section_title
;
 Synthesis of (+-)-amathaspiramide F and discovery of an unusual
 stereocontrolling element for the [2,3]-Stevens rearrangement.
;
_journal_issue 19
_journal_name_full 'Organic letters'
_journal_page_first 5138
_journal_page_last 5141
_journal_paper_doi 10.1021/ol4025937
_journal_volume 15
_journal_year 2013
_chemical_formula_moiety 'C17 H24 Br N O2'
_chemical_formula_sum 'C17 H24 Br N O2'
_chemical_formula_weight 354.28
_space_group_IT_number 4
_space_group_name_Hall 'P 2yb'
_space_group_name_H-M_alt 'P 1 21 1'
_symmetry_cell_setting monoclinic
_symmetry_space_group_name_H-M 'P 1 21 1'
_atom_sites_solution_hydrogens geom
_atom_sites_solution_primary direct
_atom_sites_solution_secondary difmap
_audit_creation_method SHELXL-97
_cell_angle_alpha 90.00
_cell_angle_beta 101.814(4)
_cell_angle_gamma 90.00
_cell_formula_units_Z 16
_cell_length_a 17.426(2)
_cell_length_b 23.338(3)
_cell_length_c 18.322(2)
_cell_measurement_reflns_used 16088
_cell_measurement_temperature 153(2)
_cell_measurement_theta_max 27.5
_cell_measurement_theta_min 2.9
_cell_volume 7293.5(15)
_computing_cell_refinement 'Collect software, Nonius B.V. 1998'
_computing_data_collection 'Collect software, Nonius B.V. 1998'
_computing_data_reduction
;
DENZO and Scalepack (Otwinoski and Minor, 1997)
;
_computing_molecular_graphics 'XP SHELXTL/PC, Siemens Analytical'
_computing_structure_refinement 'XL SHELXTL/PC, Siemens Analytical'
_computing_structure_solution
;

SIR97 - Altomare A., Burla M.C., Camalli M., Cascarano G.L., Giacovazzo C., 
Guagliardi A., Moliterni A.G.G., Polidori G.,Spagna R.
;
_diffrn_ambient_temperature 153(2)
_diffrn_measured_fraction_theta_full 0.997
_diffrn_measured_fraction_theta_max 0.997
_diffrn_measurement_device_type 'Nonius Kappa CCD'
_diffrn_measurement_method \w-scans
_diffrn_radiation_monochromator graphite
_diffrn_radiation_source 'fine-focus sealed tube'
_diffrn_radiation_type MoK\a
_diffrn_radiation_wavelength 0.71075
_diffrn_reflns_av_R_equivalents 0.0000
_diffrn_reflns_av_sigmaI/netI 0.1061
_diffrn_reflns_limit_h_max 20
_diffrn_reflns_limit_h_min -20
_diffrn_reflns_limit_k_max 27
_diffrn_reflns_limit_k_min -27
_diffrn_reflns_limit_l_max 21
_diffrn_reflns_limit_l_min -21
_diffrn_reflns_number 25426
_diffrn_reflns_theta_full 25.00
_diffrn_reflns_theta_max 25.00
_diffrn_reflns_theta_min 2.91
_exptl_absorpt_coefficient_mu 2.258
_exptl_absorpt_correction_T_max 1.00
_exptl_absorpt_correction_T_min 0.870
_exptl_absorpt_correction_type multi-scan
_exptl_absorpt_process_details
;
DENZO and Scalepack (Otwinoski and Minor, 1997).
;
_exptl_crystal_colour colorless
_exptl_crystal_density_diffrn 1.291
_exptl_crystal_density_method 'not measured'
_exptl_crystal_description plate
_exptl_crystal_F_000 2944
_exptl_crystal_size_max 0.28
_exptl_crystal_size_mid 0.22
_exptl_crystal_size_min 0.10
_refine_diff_density_max 2.500
_refine_diff_density_min -1.605
_refine_diff_density_rms 0.112
_refine_ls_abs_structure_details 'Flack H D (1983), Acta Cryst. A39, 876-881'
_refine_ls_abs_structure_Flack 0.53(3)
_refine_ls_extinction_method none
_refine_ls_goodness_of_fit_ref 1.389
_refine_ls_hydrogen_treatment mixed
_refine_ls_matrix_type fullcycle
_refine_ls_number_parameters 1509
_refine_ls_number_reflns 25426
_refine_ls_number_restraints 1003
_refine_ls_restrained_S_all 1.397
_refine_ls_R_factor_all 0.2349
_refine_ls_R_factor_gt 0.1063
_refine_ls_shift/su_max 0.243
_refine_ls_shift/su_mean 0.019
_refine_ls_structure_factor_coef Fsqd
_refine_ls_weighting_details 'calc w=1/[\s^2^(Fo^2^)+(0.0880P)^2^+5.6227P] where P=(Fo^2^+2Fc^2^)/3'
_refine_ls_weighting_scheme calc
_refine_ls_wR_factor_gt 0.2268
_refine_ls_wR_factor_ref 0.2965
_reflns_number_gt 11537
_reflns_number_total 25426
_reflns_threshold_expression >2sigma(I)
_cod_data_source_file ol4025937_si_003.cif
_cod_data_source_block as-2-054
_cod_depositor_comments
;
The following automatic conversions were performed:

data item '_symmetry_cell_setting' value 'Monoclinic' was changed to
'monoclinic' in accordance with the
/home/saulius/struct/COD-crude-data/automatic-downloads/DataCite-retrospective/ACS/depositions/lib/dictionaries/cif_core.dic
dictionary named 'cif_core.dic' version 2.4.2 last updated on
2011-04-26.

Automatic conversion script
Id: cif_fix_values 6909 2019-04-08 15:41:33Z antanas 
;
_cod_original_sg_symbol_H-M P21
_cod_database_code 1556246

loop_
_symmetry_equiv_pos_as_xyz
'x, y, z'
'-x, y+1/2, -z'

loop_
_atom_site_label
_atom_site_type_symbol
_atom_site_fract_x
_atom_site_fract_y
_atom_site_fract_z
_atom_site_U_iso_or_equiv
_atom_site_adp_type
_atom_site_occupancy
_atom_site_symmetry_multiplicity
_atom_site_calc_flag
_atom_site_refinement_flags
Br1 Br 0.58897(10) 0.39898(6) 0.05641(9) 0.0729(5) Uani 1 1 d U
O1 O 0.6961(4) 0.6821(3) 0.1434(4) 0.0406(19) Uani 1 1 d U
O2 O 0.5629(4) 0.6911(4) 0.1242(4) 0.046(2) Uani 1 1 d U
N1 N 0.6344(5) 0.7541(4) -0.0032(5) 0.036(2) Uani 1 1 d U
C1 C 0.6498(7) 0.5892(4) 0.0117(6) 0.035(3) Uani 1 1 d U
C2 C 0.5730(7) 0.5687(5) -0.0101(6) 0.042(3) Uani 1 1 d U
H2 H 0.5335 0.5941 -0.0349 0.051 Uiso 1 1 calc R
C3 C 0.5516(7) 0.5119(5) 0.0032(7) 0.051(3) Uani 1 1 d U
H3 H 0.4995 0.4987 -0.0140 0.061 Uiso 1 1 calc R
C4 C 0.6054(8) 0.4782(5) 0.0395(7) 0.052(3) Uani 1 1 d U
C5 C 0.6834(7) 0.4940(5) 0.0645(7) 0.047(3) Uani 1 1 d U
H5 H 0.7207 0.4679 0.0913 0.056 Uiso 1 1 calc R
C6 C 0.7053(7) 0.5512(5) 0.0483(6) 0.043(3) Uani 1 1 d U
H6 H 0.7584 0.5630 0.0629 0.051 Uiso 1 1 calc R
C7 C 0.6684(6) 0.6471(4) -0.0104(6) 0.030(3) Uani 1 1 d U
H7A H 0.7248 0.6544 0.0121 0.036 Uiso 1 1 calc R
C8 C 0.6199(6) 0.6938(4) 0.0194(6) 0.032(3) Uani 1 1 d U
H8A H 0.5634 0.6852 -0.0014 0.039 Uiso 1 1 calc R
C9 C 0.6317(6) 0.6883(4) 0.1025(6) 0.025(2) Uani 1 1 d U
C10 C 0.5571(6) 0.6841(6) 0.2055(6) 0.045(3) Uani 1 1 d U
C11 C 0.5960(10) 0.6294(8) 0.2384(9) 0.105(6) Uani 1 1 d U
H11A H 0.5933 0.6007 0.1990 0.157 Uiso 1 1 d R
H11B H 0.5685 0.6152 0.2763 0.157 Uiso 1 1 d R
H11C H 0.6510 0.6369 0.2613 0.157 Uiso 1 1 d R
C12 C 0.5953(9) 0.7404(7) 0.2454(8) 0.090(5) Uani 1 1 d U
H12A H 0.6526 0.7375 0.2569 0.135 Uiso 1 1 d R
H12B H 0.5762 0.7457 0.2917 0.135 Uiso 1 1 d R
H12C H 0.5794 0.7732 0.2124 0.135 Uiso 1 1 d R
C13 C 0.4718(7) 0.6801(8) 0.1998(8) 0.087(5) Uani 1 1 d U
H13A H 0.4456 0.7150 0.1779 0.131 Uiso 1 1 d R
H13B H 0.4604 0.6740 0.2494 0.131 Uiso 1 1 d R
H13C H 0.4527 0.6473 0.1678 0.131 Uiso 1 1 d R
C14 C 0.6576(7) 0.6567(5) -0.0963(7) 0.044(3) Uani 1 1 d U
H14A H 0.6428 0.6938 -0.1153 0.053 Uiso 1 1 calc R
C15 C 0.6675(11) 0.6177(8) -0.1428(11) 0.125(7) Uani 1 1 d U
H15A H 0.6824 0.5801 -0.1256 0.150 Uiso 1 1 calc R
H15B H 0.6600 0.6263 -0.1944 0.150 Uiso 1 1 calc R
C16 C 0.5788(7) 0.7937(5) 0.0054(7) 0.054(4) Uani 1 1 d U
H16A H 0.5799 0.7994 0.0586 0.080 Uiso 1 1 d R
H16B H 0.5271 0.7795 -0.0193 0.080 Uiso 1 1 d R
H16C H 0.5894 0.8302 -0.0171 0.080 Uiso 1 1 d R
C17 C 0.7139(6) 0.7736(4) 0.0306(6) 0.038(3) Uani 1 1 d U
H17A H 0.7253 0.8083 0.0047 0.057 Uiso 1 1 d R
H17B H 0.7511 0.7434 0.0244 0.057 Uiso 1 1 d R
H17C H 0.7188 0.7819 0.0838 0.057 Uiso 1 1 d R
Br2 Br 0.97407(9) -0.09975(6) 0.43799(10) 0.0660(5) Uani 1 1 d U
O1A O 0.8166(6) 0.1663(4) 0.3403(5) 0.051(3) Uani 1 1 d U
O2A O 0.9393(4) 0.1967(4) 0.3639(4) 0.044(2) Uani 1 1 d U
N1A N 0.8511(6) 0.2430(4) 0.4838(6) 0.034(3) Uani 1 1 d U
C1A C 0.8732(7) 0.0797(5) 0.4800(7) 0.031(3) Uani 1 1 d U
C2A C 0.9565(7) 0.0698(5) 0.5013(7) 0.038(3) Uani 1 1 d U
H2A H 0.9921 0.0989 0.5229 0.046 Uiso 1 1 calc R
C3A C 0.9820(8) 0.0139(6) 0.4881(8) 0.048(4) Uani 1 1 d U
H3A H 1.0360 0.0049 0.5035 0.058 Uiso 1 1 calc R
C4A C 0.9333(8) -0.0265(5) 0.4549(7) 0.042(4) Uani 1 1 d U
C5A C 0.8500(8) -0.0148(6) 0.4303(8) 0.055(4) Uani 1 1 d U
H5A H 0.8145 -0.0430 0.4059 0.066 Uiso 1 1 calc R
C6A C 0.8262(7) 0.0377(5) 0.4440(7) 0.037(3) Uani 1 1 d U
H6A H 0.7722 0.0464 0.4274 0.044 Uiso 1 1 calc R
C7A C 0.8407(6) 0.1374(5) 0.4968(7) 0.028(3) Uani 1 1 d U
H7AA H 0.7838 0.1385 0.4727 0.034 Uiso 1 1 calc R
C8A C 0.8817(6) 0.1876(5) 0.4660(6) 0.026(3) Uani 1 1 d U
H8AA H 0.9389 0.1861 0.4891 0.031 Uiso 1 1 calc R
C9A C 0.8725(7) 0.1820(5) 0.3831(7) 0.025(3) Uani 1 1 d U
C10A C 0.9492(7) 0.1892(6) 0.2839(7) 0.047(3) Uani 1 1 d U
C11A C 0.8926(9) 0.2304(8) 0.2343(9) 0.085(6) Uani 1 1 d U
H11D H 0.8399 0.2136 0.2235 0.128 Uiso 1 1 d R
H11E H 0.9104 0.2365 0.1875 0.128 Uiso 1 1 d R
H11F H 0.8913 0.2671 0.2599 0.128 Uiso 1 1 d R
C12A C 0.9421(12) 0.1285(9) 0.2581(11) 0.120(8) Uani 1 1 d U
H12D H 0.9683 0.1037 0.2988 0.180 Uiso 1 1 d R
H12E H 0.9681 0.1248 0.2156 0.180 Uiso 1 1 d R
H12F H 0.8870 0.1172 0.2428 0.180 Uiso 1 1 d R
C13A C 1.0334(9) 0.2237(9) 0.2941(11) 0.115(7) Uani 1 1 d U
H13D H 1.0302 0.2618 0.3159 0.172 Uiso 1 1 d R
H13E H 1.0476 0.2276 0.2453 0.172 Uiso 1 1 d R
H13F H 1.0734 0.2009 0.3272 0.172 Uiso 1 1 d R
C14A C 0.8478(7) 0.1444(5) 0.5798(8) 0.041(3) Uani 1 1 d U
H14B H 0.8974 0.1505 0.6118 0.049 Uiso 1 1 calc R
C15A C 0.7796(8) 0.1418(6) 0.6081(8) 0.061(4) Uani 1 1 d U
H15C H 0.7305 0.1356 0.5754 0.073 Uiso 1 1 calc R
H15D H 0.7822 0.1461 0.6601 0.073 Uiso 1 1 calc R
C16A C 0.7710(6) 0.2567(5) 0.4496(7) 0.038(3) Uani 1 1 d U
H16D H 0.7656 0.2618 0.3957 0.057 Uiso 1 1 d R
H16E H 0.7556 0.2921 0.4715 0.057 Uiso 1 1 d R
H16F H 0.7371 0.2253 0.4591 0.057 Uiso 1 1 d R
C17A C 0.9045(7) 0.2894(5) 0.4802(8) 0.044(4) Uani 1 1 d U
H17D H 0.9562 0.2788 0.5094 0.067 Uiso 1 1 d R
H17E H 0.8861 0.3242 0.5012 0.067 Uiso 1 1 d R
H17F H 0.9084 0.2965 0.4284 0.067 Uiso 1 1 d R
Br3 Br 0.90321(11) 0.69723(7) -0.06641(10) 0.0765(5) Uani 1 1 d U
O1B O 1.0574(5) 0.4287(4) 0.0361(5) 0.045(3) Uani 1 1 d U
O2B O 0.9335(4) 0.3924(4) 0.0084(4) 0.038(2) Uani 1 1 d U
N1B N 1.0271(5) 0.3528(4) -0.1166(6) 0.033(3) Uani 1 1 d U
C1B C 1.0024(7) 0.5146(5) -0.1051(7) 0.030(3) Uani 1 1 d U
C2B C 0.9277(8) 0.5294(6) -0.1297(7) 0.046(4) Uani 1 1 d U
H2B H 0.8958 0.5017 -0.1596 0.055 Uiso 1 1 calc R
C3B C 0.8901(9) 0.5804(6) -0.1173(8) 0.056(4) Uani 1 1 d U
H3B H 0.8352 0.5860 -0.1326 0.067 Uiso 1 1 calc R
C4B C 0.9417(9) 0.6228(6) -0.0798(8) 0.054(4) Uani 1 1 d U
C5B C 1.0165(7) 0.6142(5) -0.0572(7) 0.038(3) Uani 1 1 d U
H5B H 1.0489 0.6449 -0.0351 0.045 Uiso 1 1 calc R
C6B C 1.0515(8) 0.5591(6) -0.0648(8) 0.050(4) Uani 1 1 d U
H6B H 1.1053 0.5522 -0.0439 0.059 Uiso 1 1 calc R
C7B C 1.0389(8) 0.4571(6) -0.1210(8) 0.049(4) Uani 1 1 d U
H7BA H 1.0945 0.4564 -0.0928 0.059 Uiso 1 1 calc R
C8B C 0.9966(7) 0.4082(6) -0.0948(7) 0.040(3) Uani 1 1 d U
H8BA H 0.9405 0.4109 -0.1212 0.048 Uiso 1 1 calc R
C9B C 0.9982(7) 0.4129(5) -0.0092(7) 0.036(3) Uani 1 1 d U
C10B C 0.9236(7) 0.3899(6) 0.0851(8) 0.049(4) Uani 1 1 d U
C11B C 0.9243(8) 0.4557(6) 0.1133(8) 0.059(4) Uani 1 1 d U
H11G H 0.8853 0.4780 0.0786 0.088 Uiso 1 1 d R
H11H H 0.9765 0.4722 0.1156 0.088 Uiso 1 1 d R
H11I H 0.9117 0.4567 0.1630 0.088 Uiso 1 1 d R
C12B C 0.8436(8) 0.3717(7) 0.0790(8) 0.074(5) Uani 1 1 d U
H12G H 0.8080 0.3944 0.0415 0.112 Uiso 1 1 d R
H12H H 0.8285 0.3757 0.1274 0.112 Uiso 1 1 d R
H12I H 0.8405 0.3313 0.0641 0.112 Uiso 1 1 d R
C13B C 0.9873(8) 0.3542(7) 0.1326(8) 0.070(5) Uani 1 1 d U
H13G H 0.9718 0.3442 0.1794 0.105 Uiso 1 1 d R
H13H H 1.0365 0.3758 0.1434 0.105 Uiso 1 1 d R
H13I H 0.9946 0.3192 0.1054 0.105 Uiso 1 1 d R
C14B C 1.0396(8) 0.4521(6) -0.2027(8) 0.043(4) Uani 1 1 d U
H14C H 0.9964 0.4319 -0.2312 0.052 Uiso 1 1 calc R
C15B C 1.0847(12) 0.4691(8) -0.2370(11) 0.131(8) Uani 1 1 d U
H15E H 1.1297 0.4898 -0.2127 0.157 Uiso 1 1 calc R
H15F H 1.0764 0.4622 -0.2891 0.157 Uiso 1 1 calc R
C16B C 1.1047(8) 0.3384(7) -0.0794(9) 0.072(5) Uani 1 1 d U
H16G H 1.1405 0.3708 -0.0794 0.109 Uiso 1 1 d R
H16H H 1.1234 0.3055 -0.1042 0.109 Uiso 1 1 d R
H16I H 1.1030 0.3281 -0.0279 0.109 Uiso 1 1 d R
C17B C 0.9737(7) 0.3045(5) -0.1073(8) 0.049(4) Uani 1 1 d U
H17G H 0.9911 0.2695 -0.1286 0.074 Uiso 1 1 d R
H17H H 0.9198 0.3134 -0.1326 0.074 Uiso 1 1 d R
H17I H 0.9755 0.2988 -0.0540 0.074 Uiso 1 1 d R
Br4 Br 0.67698(15) 0.89426(7) 0.19500(10) 0.1244(9) Uani 1 1 d U
O1C O 0.5571(5) 1.1761(4) 0.0981(5) 0.063(3) Uani 1 1 d U
O2C O 0.6890(4) 1.1810(3) 0.1186(4) 0.044(2) Uani 1 1 d U
N1C N 0.6104(5) 1.2468(4) 0.2412(5) 0.042(3) Uani 1 1 d U
C1C C 0.6109(7) 1.0810(4) 0.2360(6) 0.034(3) Uani 1 1 d U
C2C C 0.6856(8) 1.0651(5) 0.2591(7) 0.058(4) Uani 1 1 d U
H2C H 0.7246 1.0918 0.2811 0.070 Uiso 1 1 calc R
C3C C 0.7045(8) 1.0066(5) 0.2493(7) 0.056(4) Uani 1 1 d U
H3C H 0.7547 0.9919 0.2716 0.067 Uiso 1 1 calc R
C4C C 0.6502(9) 0.9725(5) 0.2082(7) 0.060(4) Uani 1 1 d U
C5C C 0.5729(7) 0.9877(5) 0.1826(6) 0.040(3) Uani 1 1 d U
H5C H 0.5340 0.9621 0.1573 0.048 Uiso 1 1 calc R
C6C C 0.5583(8) 1.0424(5) 0.1974(7) 0.056(4) Uani 1 1 d U
H6C H 0.5065 1.0559 0.1793 0.067 Uiso 1 1 calc R
C7C C 0.5858(6) 1.1396(4) 0.2535(6) 0.032(3) Uani 1 1 d U
H7CA H 0.5287 1.1439 0.2313 0.038 Uiso 1 1 calc R
C8C C 0.6313(6) 1.1871(5) 0.2211(6) 0.038(3) Uani 1 1 d U
H8CA H 0.6882 1.1814 0.2430 0.046 Uiso 1 1 calc R
C9C C 0.6212(6) 1.1801(4) 0.1388(6) 0.024(2) Uani 1 1 d U
C10C C 0.6956(6) 1.1743(5) 0.0399(6) 0.038(3) Uani 1 1 d U
C11C C 0.7815(7) 1.1718(7) 0.0495(8) 0.081(5) Uani 1 1 d U
H11J H 0.8054 1.2035 0.0812 0.121 Uiso 1 1 d R
H11K H 0.7967 1.1743 0.0010 0.121 Uiso 1 1 d R
H11L H 0.7994 1.1353 0.0733 0.121 Uiso 1 1 d R
C12C C 0.6566(9) 1.1139(5) 0.0100(7) 0.069(4) Uani 1 1 d U
H12J H 0.6723 1.0849 0.0488 0.103 Uiso 1 1 d R
H12K H 0.6745 1.1024 -0.0352 0.103 Uiso 1 1 d R
H12L H 0.5994 1.1176 -0.0012 0.103 Uiso 1 1 d R
C13C C 0.6569(9) 1.2247(6) -0.0081(8) 0.083(5) Uani 1 1 d U
H13J H 0.5999 1.2217 -0.0140 0.125 Uiso 1 1 d R
H13K H 0.6709 1.2232 -0.0572 0.125 Uiso 1 1 d R
H13L H 0.6749 1.2610 0.0164 0.125 Uiso 1 1 d R
C14C C 0.5979(8) 1.1481(5) 0.3370(7) 0.053(3) Uani 1 1 d U
H14D H 0.6487 1.1516 0.3676 0.063 Uiso 1 1 calc R
C15C C 0.5316(9) 1.1505(6) 0.3660(9) 0.080(5) Uani 1 1 d U
H15G H 0.4815 1.1469 0.3341 0.097 Uiso 1 1 calc R
H15H H 0.5357 1.1558 0.4181 0.097 Uiso 1 1 calc R
C16C C 0.6647(8) 1.2889(5) 0.2268(8) 0.061(4) Uani 1 1 d U
H16J H 0.6650 1.2903 0.1734 0.091 Uiso 1 1 d R
H16K H 0.7171 1.2786 0.2547 0.091 Uiso 1 1 d R
H16L H 0.6499 1.3265 0.2434 0.091 Uiso 1 1 d R
C17C C 0.5296(6) 1.2626(5) 0.2111(7) 0.047(3) Uani 1 1 d U
H17J H 0.5164 1.2971 0.2365 0.070 Uiso 1 1 d R
H17K H 0.4955 1.2310 0.2198 0.070 Uiso 1 1 d R
H17L H 0.5218 1.2701 0.1574 0.070 Uiso 1 1 d R
Br5 Br 0.46226(9) 0.70319(6) 0.42916(8) 0.0670(5) Uani 1 1 d U
O1D O 0.5669(4) 0.4172(4) 0.5259(5) 0.051(2) Uani 1 1 d U
O2D O 0.4362(4) 0.4161(3) 0.5028(4) 0.046(2) Uani 1 1 d U
N1D N 0.5155(5) 0.3505(4) 0.3772(5) 0.039(2) Uani 1 1 d U
C1D C 0.5234(6) 0.5127(4) 0.3835(6) 0.031(3) Uani 1 1 d U
C2D C 0.5790(6) 0.5488(5) 0.4255(6) 0.039(3) Uani 1 1 d U
H2D H 0.6299 0.5348 0.4463 0.047 Uiso 1 1 calc R
C3D C 0.5605(8) 0.6023(6) 0.4361(7) 0.061(4) Uani 1 1 d U
H3D H 0.6015 0.6262 0.4618 0.074 Uiso 1 1 calc R
C4D C 0.4905(7) 0.6267(4) 0.4145(6) 0.035(3) Uani 1 1 d U
C5D C 0.4294(7) 0.5887(5) 0.3771(6) 0.046(3) Uani 1 1 d U
H5D H 0.3769 0.6020 0.3633 0.055 Uiso 1 1 calc R
C6D C 0.4470(6) 0.5345(5) 0.3618(6) 0.037(3) Uani 1 1 d U
H6D H 0.4067 0.5103 0.3356 0.045 Uiso 1 1 calc R
C7D C 0.5483(7) 0.4507(5) 0.3673(7) 0.043(3) Uani 1 1 d U
H7DA H 0.6035 0.4444 0.3946 0.051 Uiso 1 1 calc R
C8D C 0.4944(6) 0.4081(4) 0.3973(6) 0.034(3) Uani 1 1 d U
H8DA H 0.4385 0.4161 0.3735 0.041 Uiso 1 1 calc R
C9D C 0.5058(8) 0.4152(5) 0.4821(7) 0.043(3) Uani 1 1 d U
C10D C 0.4299(10) 0.4197(8) 0.5794(10) 0.088(5) Uani 1 1 d U
C11D C 0.3409(9) 0.4136(8) 0.5782(10) 0.113(6) Uani 1 1 d U
H11M H 0.3209 0.3807 0.5468 0.169 Uiso 1 1 d R
H11N H 0.3115 0.4481 0.5589 0.169 Uiso 1 1 d R
H11O H 0.3347 0.4065 0.6294 0.169 Uiso 1 1 d R
C12D C 0.4645(9) 0.3722(7) 0.6234(9) 0.087(5) Uani 1 1 d U
H12M H 0.4434 0.3367 0.5984 0.130 Uiso 1 1 d R
H12N H 0.4517 0.3740 0.6729 0.130 Uiso 1 1 d R
H12O H 0.5216 0.3727 0.6284 0.130 Uiso 1 1 d R
C13D C 0.4605(11) 0.4724(8) 0.6067(9) 0.110(6) Uani 1 1 d U
H13M H 0.4376 0.4833 0.6493 0.164 Uiso 1 1 d R
H13N H 0.4489 0.5021 0.5682 0.164 Uiso 1 1 d R
H13O H 0.5174 0.4684 0.6229 0.164 Uiso 1 1 d R
C14D C 0.5453(7) 0.4445(5) 0.2852(7) 0.047(3) Uani 1 1 d U
H14E H 0.5570 0.4070 0.2704 0.056 Uiso 1 1 calc R
C15D C 0.5295(7) 0.4811(6) 0.2302(8) 0.062(4) Uani 1 1 d U
H15I H 0.5171 0.5197 0.2397 0.074 Uiso 1 1 calc R
H15J H 0.5304 0.4692 0.1809 0.074 Uiso 1 1 calc R
C16D C 0.5932(8) 0.3270(6) 0.4076(8) 0.069(4) Uani 1 1 d U
H16M H 0.6348 0.3513 0.3956 0.103 Uiso 1 1 d R
H16N H 0.5972 0.2884 0.3877 0.103 Uiso 1 1 d R
H16O H 0.5985 0.3250 0.4618 0.103 Uiso 1 1 d R
C17D C 0.4517(7) 0.3095(5) 0.3896(7) 0.050(3) Uani 1 1 d U
H17M H 0.4582 0.2726 0.3661 0.076 Uiso 1 1 d R
H17N H 0.3999 0.3253 0.3679 0.076 Uiso 1 1 d R
H17O H 0.4562 0.3040 0.4433 0.076 Uiso 1 1 d R
Br6 Br 0.29325(14) 1.19681(8) 0.31654(10) 0.0962(7) Uani 1 1 d U
O1E O 0.1856(5) 0.9152(4) 0.2251(5) 0.051(3) Uani 1 1 d U
O2E O 0.3130(5) 0.8941(4) 0.2504(4) 0.044(2) Uani 1 1 d U
N1E N 0.2305(6) 0.8443(4) 0.3774(6) 0.032(3) Uani 1 1 d U
C1E C 0.2292(7) 1.0087(5) 0.3640(7) 0.035(3) Uani 1 1 d U
C2E C 0.1716(9) 1.0423(6) 0.3226(8) 0.058(4) Uani 1 1 d U
H2E H 0.1209 1.0266 0.3045 0.069 Uiso 1 1 calc R
C3E C 0.1861(8) 1.0978(5) 0.3073(7) 0.052(4) Uani 1 1 d U
H3E H 0.1458 1.1213 0.2799 0.062 Uiso 1 1 calc R
C4E C 0.2612(8) 1.1193(5) 0.3324(7) 0.037(3) Uani 1 1 d U
C5E C 0.3214(7) 1.0835(5) 0.3693(7) 0.043(3) Uani 1 1 d U
H5E H 0.3737 1.0973 0.3827 0.051 Uiso 1 1 calc R
C6E C 0.3038(7) 1.0278(5) 0.3859(7) 0.033(3) Uani 1 1 d U
H6E H 0.3435 1.0033 0.4122 0.040 Uiso 1 1 calc R
C7E C 0.2037(8) 0.9457(5) 0.3851(8) 0.042(4) Uani 1 1 d U
H7EA H 0.1479 0.9399 0.3592 0.050 Uiso 1 1 calc R
C8E C 0.2518(7) 0.9013(6) 0.3567(7) 0.039(3) Uani 1 1 d U
H8EA H 0.3077 0.9078 0.3819 0.046 Uiso 1 1 calc R
C9E C 0.2470(8) 0.9074(6) 0.2680(7) 0.041(3) Uani 1 1 d U
C10E C 0.3209(7) 0.8908(6) 0.1716(7) 0.046(4) Uani 1 1 d U
C11E C 0.2697(9) 0.8497(7) 0.1282(8) 0.065(5) Uani 1 1 d U
H11P H 0.2801 0.8117 0.1507 0.098 Uiso 1 1 d R
H11Q H 0.2782 0.8489 0.0770 0.098 Uiso 1 1 d R
H11R H 0.2153 0.8605 0.1277 0.098 Uiso 1 1 d R
C12E C 0.3096(12) 0.9531(8) 0.1434(10) 0.104(7) Uani 1 1 d U
H12P H 0.3265 0.9566 0.0958 0.156 Uiso 1 1 d R
H12Q H 0.3408 0.9788 0.1801 0.156 Uiso 1 1 d R
H12R H 0.2541 0.9635 0.1364 0.156 Uiso 1 1 d R
C13E C 0.4056(9) 0.8750(9) 0.1789(9) 0.095(6) Uani 1 1 d U
H13P H 0.4110 0.8342 0.1917 0.142 Uiso 1 1 d R
H13Q H 0.4384 0.8976 0.2183 0.142 Uiso 1 1 d R
H13R H 0.4222 0.8816 0.1316 0.142 Uiso 1 1 d R
C14E C 0.2061(7) 0.9442(6) 0.4649(7) 0.042(4) Uani 1 1 d U
H14F H 0.2014 0.9071 0.4847 0.050 Uiso 1 1 calc R
C15E C 0.2138(6) 0.9860(4) 0.5141(6) 0.028(3) Uani 1 1 d U
H15K H 0.2189 1.0244 0.4987 0.033 Uiso 1 1 calc R
H15L H 0.2143 0.9777 0.5649 0.033 Uiso 1 1 calc R
C16E C 0.2943(8) 0.8015(5) 0.3679(7) 0.048(4) Uani 1 1 d U
H16P H 0.2985 0.8003 0.3154 0.071 Uiso 1 1 d R
H16Q H 0.2802 0.7634 0.3835 0.071 Uiso 1 1 d R
H16R H 0.3448 0.8131 0.3987 0.071 Uiso 1 1 d R
C17E C 0.1559(8) 0.8223(5) 0.3407(8) 0.059(4) Uani 1 1 d U
H17P H 0.1134 0.8483 0.3465 0.089 Uiso 1 1 d R
H17Q H 0.1468 0.7845 0.3608 0.089 Uiso 1 1 d R
H17R H 0.1573 0.8187 0.2877 0.089 Uiso 1 1 d R
Br7 Br 0.16387(16) 0.70123(7) 0.18673(11) 0.1353(10) Uani 1 1 d U
O1F O 0.3115(4) 0.4321(3) 0.2855(4) 0.0380(19) Uani 1 1 d U
O2F O 0.1836(4) 0.4109(3) 0.2599(4) 0.045(2) Uani 1 1 d U
N1F N 0.2734(5) 0.3565(3) 0.1365(5) 0.030(2) Uani 1 1 d U
C1F C 0.2556(7) 0.5181(5) 0.1434(7) 0.044(3) Uani 1 1 d U
C2F C 0.1797(8) 0.5327(5) 0.1204(7) 0.056(4) Uani 1 1 d U
H2F H 0.1464 0.5056 0.0907 0.067 Uiso 1 1 calc R
C3F C 0.1458(8) 0.5839(6) 0.1362(7) 0.065(4) Uani 1 1 d U
H3F H 0.0907 0.5897 0.1246 0.078 Uiso 1 1 calc R
C4F C 0.1983(8) 0.6270(5) 0.1706(7) 0.055(4) Uani 1 1 d U
C5F C 0.2720(7) 0.6160(5) 0.1915(6) 0.042(3) Uani 1 1 d U
H5F H 0.3053 0.6453 0.2162 0.050 Uiso 1 1 calc R
C6F C 0.3071(7) 0.5611(5) 0.1797(6) 0.045(3) Uani 1 1 d U
H6F H 0.3618 0.5545 0.1954 0.055 Uiso 1 1 calc R
C7F C 0.2911(7) 0.4598(5) 0.1277(7) 0.046(3) Uani 1 1 d U
H7FA H 0.3468 0.4581 0.1554 0.055 Uiso 1 1 calc R
C8F C 0.2454(6) 0.4126(4) 0.1551(6) 0.029(3) Uani 1 1 d U
H8FA H 0.1889 0.4164 0.1301 0.035 Uiso 1 1 calc R
C9F C 0.2525(7) 0.4204(4) 0.2399(6) 0.036(3) Uani 1 1 d U
C10F C 0.1725(9) 0.4153(8) 0.3367(9) 0.081(5) Uani 1 1 d U
C11F C 0.2242(8) 0.3745(6) 0.3851(8) 0.068(4) Uani 1 1 d U
H11S H 0.2130 0.3355 0.3661 0.102 Uiso 1 1 calc R
H11T H 0.2150 0.3770 0.4360 0.102 Uiso 1 1 calc R
H11U H 0.2791 0.3839 0.3853 0.102 Uiso 1 1 calc R
C12F C 0.0871(8) 0.3965(8) 0.3336(8) 0.102(6) Uani 1 1 d U
H12S H 0.0806 0.3564 0.3176 0.152 Uiso 1 1 calc R
H12T H 0.0517 0.4208 0.2980 0.152 Uiso 1 1 calc R
H12U H 0.0747 0.4005 0.3832 0.152 Uiso 1 1 calc R
C13F C 0.1826(10) 0.4740(7) 0.3607(9) 0.097(6) Uani 1 1 d U
H13S H 0.1463 0.4984 0.3261 0.146 Uiso 1 1 calc R
H13T H 0.2366 0.4860 0.3613 0.146 Uiso 1 1 calc R
H13U H 0.1717 0.4776 0.4108 0.146 Uiso 1 1 calc R
C14F C 0.2892(8) 0.4536(5) 0.0463(7) 0.047(3) Uani 1 1 d U
H14G H 0.2394 0.4423 0.0183 0.056 Uiso 1 1 calc R
C15F C 0.3372(13) 0.4598(8) 0.0091(12) 0.138(8) Uani 1 1 d U
H15M H 0.3890 0.4710 0.0317 0.166 Uiso 1 1 calc R
H15N H 0.3237 0.4535 -0.0432 0.166 Uiso 1 1 calc R
C16F C 0.3560(8) 0.3421(6) 0.1689(8) 0.074(4) Uani 1 1 d U
H16S H 0.3679 0.3038 0.1525 0.111 Uiso 1 1 calc R
H16T H 0.3643 0.3430 0.2234 0.111 Uiso 1 1 calc R
H16U H 0.3906 0.3702 0.1521 0.111 Uiso 1 1 calc R
C17F C 0.2226(7) 0.3102(4) 0.1523(7) 0.051(3) Uani 1 1 d U
H17S H 0.2432 0.2734 0.1395 0.077 Uiso 1 1 calc R
H17T H 0.1695 0.3157 0.1226 0.077 Uiso 1 1 calc R
H17U H 0.2208 0.3106 0.2055 0.077 Uiso 1 1 calc R
Br8 Br 0.80346(18) 0.40228(8) 0.30798(10) 0.1403(13) Uani 1 1 d U
O1G O 0.9367(5) 0.6756(4) 0.4013(5) 0.044(2) Uani 1 1 d U
O2G O 0.8101(4) 0.7061(4) 0.3780(5) 0.040(2) Uani 1 1 d U
N1G N 0.8920(6) 0.7522(4) 0.2547(6) 0.038(3) Uani 1 1 d U
C1G C 0.8864(8) 0.5878(5) 0.2666(7) 0.042(4) Uani 1 1 d U
C2G C 0.8046(8) 0.5718(6) 0.2410(8) 0.050(4) Uani 1 1 d U
H2G H 0.7672 0.5987 0.2162 0.060 Uiso 1 1 calc R
C3G C 0.7827(8) 0.5157(5) 0.2538(8) 0.051(4) Uani 1 1 d U
H3G H 0.7306 0.5040 0.2327 0.061 Uiso 1 1 calc R
C4G C 0.8302(8) 0.4778(5) 0.2935(7) 0.047(3) Uani 1 1 d U
C5G C 0.9088(9) 0.4926(5) 0.3201(8) 0.054(4) Uani 1 1 d U
H5G H 0.9438 0.4652 0.3471 0.065 Uiso 1 1 calc R
C6G C 0.9367(8) 0.5475(5) 0.3073(7) 0.046(4) Uani 1 1 d U
H6G H 0.9900 0.5571 0.3264 0.055 Uiso 1 1 calc R
C7G C 0.9160(6) 0.6448(5) 0.2487(7) 0.031(3) Uani 1 1 d U
H7GA H 0.9722 0.6485 0.2744 0.037 Uiso 1 1 calc R
C8G C 0.8674(6) 0.6948(5) 0.2759(6) 0.025(3) Uani 1 1 d U
H8GA H 0.8106 0.6893 0.2534 0.030 Uiso 1 1 calc R
C9G C 0.8785(7) 0.6914(5) 0.3577(7) 0.026(3) Uani 1 1 d U
C10G C 0.8004(7) 0.7044(7) 0.4561(8) 0.053(4) Uani 1 1 d U
C11G C 0.8073(10) 0.6505(7) 0.4883(10) 0.087(6) Uani 1 1 d U
H11V H 0.7665 0.6253 0.4606 0.130 Uiso 1 1 d R
H11W H 0.8011 0.6536 0.5401 0.130 Uiso 1 1 d R
H11X H 0.8590 0.6346 0.4871 0.130 Uiso 1 1 d R
C12G C 0.7195(8) 0.7366(7) 0.4494(9) 0.070(5) Uani 1 1 d U
H12V H 0.6783 0.7129 0.4194 0.106 Uiso 1 1 d R
H12W H 0.7208 0.7740 0.4255 0.106 Uiso 1 1 d R
H12X H 0.7085 0.7419 0.4993 0.106 Uiso 1 1 d R
C13G C 0.8609(9) 0.7478(7) 0.5028(9) 0.070(5) Uani 1 1 d U
H13V H 0.8468 0.7546 0.5511 0.106 Uiso 1 1 d R
H13W H 0.8604 0.7842 0.4760 0.106 Uiso 1 1 d R
H13X H 0.9135 0.7310 0.5106 0.106 Uiso 1 1 d R
C14G C 0.9096(8) 0.6515(6) 0.1642(8) 0.048(4) Uani 1 1 d U
H14H H 0.8887 0.6866 0.1425 0.058 Uiso 1 1 calc R
C15G C 0.9292(13) 0.6157(10) 0.1219(14) 0.162(10) Uani 1 1 d U
H15O H 0.9504 0.5800 0.1409 0.195 Uiso 1 1 calc R
H15P H 0.9229 0.6240 0.0702 0.195 Uiso 1 1 calc R
C16G C 0.8362(8) 0.7948(5) 0.2545(8) 0.048(4) Uani 1 1 d U
H16V H 0.8323 0.8041 0.3058 0.072 Uiso 1 1 d R
H16W H 0.7854 0.7807 0.2271 0.072 Uiso 1 1 d R
H16X H 0.8508 0.8292 0.2300 0.072 Uiso 1 1 d R
C17G C 0.9719(7) 0.7692(5) 0.2911(7) 0.041(3) Uiso 1 1 d .
H17V H 0.9864 0.8036 0.2663 0.062 Uiso 1 1 d R
H17W H 1.0080 0.7380 0.2861 0.062 Uiso 1 1 d R
H17X H 0.9748 0.7774 0.3440 0.062 Uiso 1 1 d R

loop_
_atom_site_aniso_label
_atom_site_aniso_U_11
_atom_site_aniso_U_22
_atom_site_aniso_U_33
_atom_site_aniso_U_23
_atom_site_aniso_U_13
_atom_site_aniso_U_12
Br1 0.1154(12) 0.0341(8) 0.0740(11) 0.0148(7) 0.0305(9) -0.0069(8)
O1 0.038(5) 0.060(5) 0.024(4) -0.002(4) 0.006(4) -0.006(4)
O2 0.034(4) 0.084(5) 0.022(4) -0.005(4) 0.010(3) -0.009(4)
N1 0.030(5) 0.031(5) 0.044(5) -0.003(4) 0.001(4) -0.009(4)
C1 0.044(6) 0.030(5) 0.032(6) -0.007(5) 0.008(5) 0.001(5)
C2 0.048(6) 0.042(6) 0.037(6) 0.008(5) 0.010(5) 0.007(5)
C3 0.058(7) 0.048(6) 0.049(7) 0.016(6) 0.013(6) -0.006(6)
C4 0.073(7) 0.043(6) 0.041(7) -0.006(5) 0.012(6) 0.005(6)
C5 0.064(7) 0.031(6) 0.043(6) 0.002(5) 0.007(5) 0.022(5)
C6 0.042(6) 0.039(6) 0.042(6) -0.008(5) -0.004(5) 0.011(5)
C7 0.026(5) 0.031(5) 0.034(6) -0.005(5) 0.007(4) 0.007(4)
C8 0.042(6) 0.022(5) 0.036(6) 0.005(5) 0.012(5) -0.015(5)
C9 0.020(5) 0.023(5) 0.034(6) 0.001(4) 0.011(5) -0.012(4)
C10 0.031(6) 0.083(7) 0.026(6) -0.007(6) 0.021(5) -0.003(5)
C11 0.123(13) 0.132(13) 0.068(11) 0.040(10) 0.038(10) -0.003(11)
C12 0.100(11) 0.110(12) 0.056(10) -0.042(9) 0.006(8) -0.007(9)
C13 0.035(7) 0.169(14) 0.070(9) -0.004(10) 0.041(7) -0.025(8)
C14 0.062(7) 0.029(6) 0.045(7) -0.005(5) 0.019(5) 0.010(5)
C15 0.162(15) 0.119(13) 0.111(13) 0.024(11) 0.068(12) 0.046(12)
C16 0.055(8) 0.032(7) 0.074(9) -0.010(6) 0.015(7) 0.004(6)
C17 0.031(6) 0.037(6) 0.053(8) 0.012(6) 0.023(6) -0.002(5)
Br2 0.0740(10) 0.0336(9) 0.0910(14) -0.0071(9) 0.0183(9) 0.0112(9)
O1A 0.065(6) 0.061(6) 0.022(5) 0.006(5) -0.001(5) -0.006(5)
O2A 0.037(4) 0.060(5) 0.033(5) -0.008(4) 0.003(4) 0.001(4)
N1A 0.040(5) 0.029(5) 0.031(6) -0.013(4) 0.005(4) 0.012(4)
C1A 0.030(6) 0.032(6) 0.031(7) 0.005(5) 0.009(5) -0.002(5)
C2A 0.031(6) 0.034(6) 0.045(7) -0.005(5) -0.001(5) -0.001(5)
C3A 0.049(7) 0.040(7) 0.050(7) -0.002(6) -0.001(6) 0.011(6)
C4A 0.058(7) 0.029(6) 0.038(7) -0.009(5) 0.008(6) 0.012(5)
C5A 0.062(7) 0.044(7) 0.057(8) -0.009(6) 0.008(6) -0.004(6)
C6A 0.036(6) 0.038(6) 0.036(7) -0.006(5) 0.009(5) 0.003(5)
C7A 0.023(5) 0.025(6) 0.036(7) -0.007(5) 0.005(5) -0.003(5)
C8A 0.029(5) 0.025(5) 0.023(6) 0.001(5) 0.004(4) 0.000(5)
C9A 0.020(5) 0.025(6) 0.033(6) 0.005(5) 0.012(5) 0.007(5)
C10A 0.030(6) 0.075(8) 0.040(7) -0.004(6) 0.016(5) 0.009(6)
C11A 0.068(10) 0.123(13) 0.066(11) 0.012(10) 0.019(9) -0.014(9)
C12A 0.147(15) 0.126(14) 0.093(13) -0.015(11) 0.039(11) 0.045(12)
C13A 0.055(9) 0.186(16) 0.119(14) 0.008(12) 0.052(10) -0.026(10)
C14A 0.043(6) 0.037(6) 0.048(7) -0.009(6) 0.021(6) 0.003(5)
C15A 0.046(8) 0.081(10) 0.057(9) -0.006(8) 0.012(7) 0.009(7)
C16A 0.029(7) 0.025(6) 0.062(9) -0.016(6) 0.014(6) 0.002(5)
C17A 0.050(8) 0.026(7) 0.061(10) -0.001(7) 0.019(7) -0.002(6)
Br3 0.1124(14) 0.0322(9) 0.0797(14) -0.0001(9) 0.0073(10) 0.0215(10)
O1B 0.023(5) 0.055(6) 0.056(7) -0.001(5) 0.005(5) -0.009(4)
O2B 0.037(4) 0.051(5) 0.028(5) 0.006(4) 0.014(4) -0.002(4)
N1B 0.024(5) 0.035(5) 0.043(6) 0.007(5) 0.013(4) -0.003(4)
C1B 0.039(6) 0.027(6) 0.027(6) 0.004(5) 0.010(5) -0.005(5)
C2B 0.058(7) 0.039(7) 0.036(7) -0.007(6) -0.001(6) -0.008(6)
C3B 0.068(7) 0.044(7) 0.051(8) -0.002(6) 0.000(6) -0.005(6)
C4B 0.063(8) 0.048(7) 0.053(8) 0.011(6) 0.013(6) -0.001(6)
C5B 0.041(6) 0.037(6) 0.041(7) 0.000(5) 0.020(5) -0.019(5)
C6B 0.041(6) 0.069(8) 0.042(7) 0.007(6) 0.018(6) -0.001(6)
C7B 0.052(7) 0.050(7) 0.044(7) 0.007(6) 0.007(6) 0.000(6)
C8B 0.036(6) 0.041(7) 0.043(7) -0.004(6) 0.010(5) -0.001(5)
C9B 0.031(6) 0.035(6) 0.040(7) 0.004(6) 0.002(5) 0.004(5)
C10B 0.043(6) 0.056(7) 0.046(7) 0.002(6) 0.004(5) -0.010(6)
C11B 0.050(8) 0.088(10) 0.043(8) -0.038(7) 0.022(6) -0.010(7)
C12B 0.069(10) 0.108(12) 0.051(9) 0.017(8) 0.024(8) 0.001(9)
C13B 0.057(9) 0.106(11) 0.043(9) 0.043(8) 0.001(7) -0.006(8)
C14B 0.050(7) 0.041(7) 0.042(7) 0.002(6) 0.017(6) -0.009(5)
C15B 0.182(15) 0.140(14) 0.103(13) -0.051(11) 0.105(12) -0.100(12)
C16B 0.074(10) 0.077(11) 0.063(10) 0.004(9) 0.007(8) 0.039(9)
C17B 0.041(8) 0.047(8) 0.061(10) 0.000(7) 0.014(7) 0.001(6)
Br4 0.241(3) 0.0318(9) 0.0791(13) -0.0082(8) -0.0163(14) 0.0284(12)
O1C 0.055(6) 0.089(7) 0.040(5) 0.008(5) -0.003(5) 0.007(5)
O2C 0.025(4) 0.061(5) 0.045(5) -0.004(4) 0.001(3) 0.007(4)
N1C 0.049(5) 0.033(5) 0.051(6) 0.006(4) 0.020(5) 0.017(4)
C1C 0.046(6) 0.028(5) 0.027(6) 0.002(5) 0.006(5) -0.008(5)
C2C 0.069(7) 0.039(6) 0.057(7) -0.002(6) -0.007(6) -0.001(6)
C3C 0.060(7) 0.044(6) 0.052(7) 0.002(6) -0.017(6) 0.009(6)
C4C 0.086(8) 0.037(6) 0.051(7) 0.001(6) 0.003(6) -0.002(6)
C5C 0.056(7) 0.031(6) 0.030(6) -0.006(5) 0.000(5) -0.009(5)
C6C 0.070(7) 0.046(6) 0.049(7) 0.009(6) 0.008(6) -0.007(6)
C7C 0.032(5) 0.034(6) 0.033(6) 0.009(5) 0.013(5) -0.009(5)
C8C 0.036(6) 0.033(5) 0.045(6) 0.002(5) 0.006(5) 0.003(5)
C9C 0.015(5) 0.026(5) 0.032(6) 0.007(4) 0.007(4) 0.002(4)
C10C 0.024(5) 0.066(7) 0.028(6) -0.010(5) 0.011(5) 0.008(5)
C11C 0.044(8) 0.142(13) 0.066(9) -0.022(9) 0.038(7) 0.009(8)
C12C 0.106(11) 0.050(8) 0.051(8) -0.035(7) 0.019(8) -0.012(7)
C13C 0.107(11) 0.088(10) 0.056(9) 0.019(8) 0.020(8) -0.003(9)
C14C 0.050(6) 0.053(7) 0.061(7) -0.004(6) 0.025(6) -0.013(5)
C15C 0.100(11) 0.070(9) 0.077(10) 0.004(8) 0.030(9) -0.012(8)
C16C 0.089(9) 0.028(7) 0.070(9) 0.014(6) 0.024(8) -0.014(7)
C17C 0.034(7) 0.039(7) 0.075(9) 0.001(6) 0.030(6) 0.025(5)
Br5 0.1003(12) 0.0398(9) 0.0708(11) -0.0074(7) 0.0404(9) -0.0002(7)
O1D 0.024(4) 0.076(6) 0.052(6) 0.002(5) 0.008(4) -0.013(4)
O2D 0.039(4) 0.060(5) 0.038(5) 0.003(4) 0.007(4) 0.002(4)
N1D 0.040(5) 0.030(5) 0.047(6) 0.001(4) 0.012(4) -0.006(4)
C1D 0.037(6) 0.025(5) 0.028(6) 0.003(4) 0.004(5) 0.004(5)
C2D 0.033(6) 0.038(6) 0.041(6) 0.014(5) -0.003(5) 0.001(5)
C3D 0.071(7) 0.059(7) 0.048(7) 0.007(6) -0.003(6) -0.017(6)
C4D 0.051(6) 0.026(5) 0.030(6) -0.003(5) 0.014(5) 0.000(5)
C5D 0.045(6) 0.053(7) 0.042(6) -0.002(5) 0.013(5) -0.003(5)
C6D 0.038(6) 0.035(6) 0.037(6) -0.001(5) 0.003(5) -0.003(5)
C7D 0.045(6) 0.042(6) 0.039(7) -0.004(5) 0.003(5) 0.017(5)
C8D 0.039(6) 0.029(5) 0.038(6) 0.005(5) 0.014(5) -0.001(5)
C9D 0.044(6) 0.043(6) 0.040(7) -0.001(5) 0.004(6) -0.012(5)
C10D 0.094(9) 0.104(9) 0.067(8) -0.006(7) 0.019(7) -0.010(7)
C11D 0.062(10) 0.172(15) 0.103(12) 0.021(11) 0.015(9) -0.011(10)
C12D 0.069(9) 0.125(12) 0.073(10) 0.025(10) 0.031(8) 0.003(9)
C13D 0.122(13) 0.139(14) 0.088(12) -0.013(11) 0.067(10) 0.021(11)
C14D 0.055(7) 0.024(5) 0.057(7) 0.006(5) 0.003(6) 0.007(5)
C15D 0.073(9) 0.055(8) 0.063(9) -0.001(7) 0.031(7) -0.001(7)
C16D 0.070(9) 0.058(8) 0.066(9) 0.012(7) -0.016(7) 0.025(7)
C17D 0.059(8) 0.046(7) 0.050(8) 0.008(6) 0.021(6) 0.017(6)
Br6 0.193(2) 0.0318(10) 0.0778(14) 0.0067(9) 0.0602(13) 0.0012(10)
O1E 0.034(5) 0.062(6) 0.054(6) -0.003(5) 0.002(5) 0.024(4)
O2E 0.035(4) 0.066(5) 0.032(5) -0.001(4) 0.011(4) -0.002(4)
N1E 0.037(5) 0.029(5) 0.034(6) -0.001(4) 0.012(4) -0.001(4)
C1E 0.048(7) 0.028(6) 0.027(7) -0.001(5) 0.003(5) -0.001(5)
C2E 0.062(7) 0.049(7) 0.058(8) -0.007(6) 0.000(6) 0.008(6)
C3E 0.064(7) 0.036(6) 0.046(7) 0.008(5) -0.013(6) 0.008(6)
C4E 0.058(7) 0.023(5) 0.035(6) 0.008(5) 0.025(5) 0.004(5)
C5E 0.049(6) 0.038(6) 0.048(7) -0.004(6) 0.025(6) -0.007(5)
C6E 0.036(6) 0.033(6) 0.030(6) 0.011(5) 0.005(5) 0.005(5)
C7E 0.049(7) 0.035(6) 0.041(7) 0.001(5) 0.006(6) -0.009(5)
C8E 0.041(6) 0.040(7) 0.033(6) -0.004(6) 0.004(5) 0.003(6)
C9E 0.048(7) 0.036(6) 0.035(7) -0.001(6) -0.001(6) 0.014(6)
C10E 0.048(7) 0.058(7) 0.036(7) 0.008(6) 0.018(6) -0.001(6)
C11E 0.071(10) 0.080(10) 0.047(9) 0.002(8) 0.016(8) 0.023(8)
C12E 0.159(15) 0.087(12) 0.077(12) 0.012(10) 0.051(11) -0.033(11)
C13E 0.070(10) 0.166(15) 0.060(10) -0.003(10) 0.042(8) 0.005(10)
C14E 0.046(6) 0.047(7) 0.039(7) 0.003(6) 0.024(5) -0.007(5)
C15E 0.041(6) 0.026(6) 0.019(6) -0.012(5) 0.014(5) -0.028(5)
C16E 0.061(9) 0.044(8) 0.036(8) -0.002(7) 0.004(7) 0.001(7)
C17E 0.063(8) 0.038(7) 0.073(10) -0.015(7) 0.008(7) -0.031(6)
Br7 0.223(2) 0.0368(10) 0.1128(16) -0.0238(9) -0.0423(16) 0.0560(12)
O1F 0.019(4) 0.049(5) 0.045(5) -0.003(4) 0.007(4) -0.016(3)
O2F 0.046(4) 0.061(5) 0.029(4) -0.011(4) 0.012(4) 0.002(4)
N1F 0.036(5) 0.017(4) 0.039(5) 0.001(4) 0.013(4) -0.002(4)
C1F 0.052(6) 0.029(5) 0.043(7) 0.001(5) -0.009(5) 0.010(5)
C2F 0.069(7) 0.033(6) 0.055(7) -0.020(5) -0.013(6) 0.012(5)
C3F 0.068(7) 0.053(7) 0.064(7) -0.013(6) -0.012(6) 0.016(6)
C4F 0.067(7) 0.042(6) 0.048(7) 0.013(5) -0.009(6) 0.010(6)
C5F 0.040(6) 0.044(6) 0.039(6) -0.013(5) 0.004(5) -0.023(5)
C6F 0.045(6) 0.043(6) 0.046(7) -0.007(5) 0.002(5) -0.014(5)
C7F 0.050(6) 0.043(6) 0.041(7) -0.005(5) 0.001(5) 0.005(5)
C8F 0.037(5) 0.022(5) 0.029(6) 0.001(4) 0.009(4) 0.005(4)
C9F 0.043(6) 0.025(5) 0.035(6) -0.006(5) -0.004(5) -0.002(5)
C10F 0.076(8) 0.103(9) 0.064(8) -0.011(7) 0.019(7) 0.002(7)
C11F 0.074(9) 0.080(9) 0.055(9) 0.013(7) 0.027(7) -0.003(8)
C12F 0.067(9) 0.178(15) 0.065(10) 0.008(10) 0.027(8) -0.003(10)
C13F 0.138(13) 0.098(11) 0.066(10) -0.021(9) 0.047(9) 0.025(10)
C14F 0.057(7) 0.037(6) 0.052(7) 0.003(5) 0.022(6) -0.003(5)
C15F 0.176(16) 0.138(15) 0.126(14) -0.005(12) 0.091(13) -0.036(13)
C16F 0.071(9) 0.065(9) 0.080(10) 0.004(8) 0.000(8) 0.014(7)
C17F 0.061(8) 0.030(6) 0.063(9) -0.018(6) 0.011(7) 0.002(6)
Br8 0.355(4) 0.0187(9) 0.0581(13) -0.0018(8) 0.0676(18) -0.0121(14)
O1G 0.053(5) 0.053(6) 0.024(5) -0.002(4) -0.001(4) 0.014(5)
O2G 0.036(4) 0.044(5) 0.036(5) 0.004(4) 0.001(4) -0.009(4)
N1G 0.040(5) 0.034(5) 0.041(6) -0.005(5) 0.011(5) -0.009(5)
C1G 0.065(7) 0.033(6) 0.027(6) -0.010(5) 0.010(6) 0.023(6)
C2G 0.065(7) 0.035(6) 0.047(7) -0.002(6) 0.003(6) 0.008(6)
C3G 0.071(7) 0.034(6) 0.041(7) -0.006(6) -0.002(6) -0.009(6)
C4G 0.070(7) 0.031(6) 0.042(7) -0.001(5) 0.014(6) 0.007(6)
C5G 0.087(8) 0.028(6) 0.044(7) 0.002(5) 0.005(6) 0.025(6)
C6G 0.060(7) 0.038(6) 0.035(7) -0.009(5) -0.003(5) 0.015(6)
C7G 0.021(5) 0.036(6) 0.033(6) -0.008(5) -0.001(5) 0.009(5)
C8G 0.030(5) 0.016(5) 0.029(6) -0.003(5) 0.008(5) 0.003(5)
C9G 0.030(6) 0.014(5) 0.038(6) -0.006(5) 0.016(5) -0.007(5)
C10G 0.040(6) 0.081(8) 0.046(7) 0.002(7) 0.025(6) -0.012(6)
C11G 0.123(13) 0.073(11) 0.067(11) 0.008(9) 0.023(10) -0.012(10)
C12G 0.044(8) 0.100(11) 0.073(10) 0.004(8) 0.025(7) 0.019(7)
C13G 0.079(10) 0.075(10) 0.061(10) -0.020(8) 0.024(8) -0.023(8)
C14G 0.059(7) 0.044(7) 0.048(7) -0.008(6) 0.024(6) 0.004(6)
C15G 0.206(18) 0.169(17) 0.133(16) 0.033(14) 0.082(14) 0.085(14)
C16G 0.069(9) 0.021(7) 0.056(9) 0.019(6) 0.016(7) 0.002(6)

loop_
_atom_type_symbol
_atom_type_description
_atom_type_scat_dispersion_real
_atom_type_scat_dispersion_imag
_atom_type_scat_source
C C 0.0033 0.0016 'International Tables Vol C Tables 4.2.6.8 and 6.1.1.4'
H H 0.0000 0.0000 'International Tables Vol C Tables 4.2.6.8 and 6.1.1.4'
N N 0.0061 0.0033 'International Tables Vol C Tables 4.2.6.8 and 6.1.1.4'
O O 0.0106 0.0060 'International Tables Vol C Tables 4.2.6.8 and 6.1.1.4'
Br Br -0.2901 2.4595 'International Tables Vol C Tables 4.2.6.8 and 6.1.1.4'

loop_
_geom_angle_atom_site_label_1
_geom_angle_atom_site_label_2
_geom_angle_atom_site_label_3
_geom_angle
C9 O2 C10 121.9(8)
C16 N1 C17 111.7(9)
C16 N1 C8 116.0(9)
C17 N1 C8 111.8(8)
C6 C1 C2 116.9(10)
C6 C1 C7 123.6(10)
C2 C1 C7 119.3(10)
C1 C2 C3 122.8(11)
C4 C3 C2 117.9(12)
C3 C4 C5 124.3(12)
C3 C4 Br1 123.6(10)
C5 C4 Br1 111.8(9)
C4 C5 C6 117.3(11)
C1 C6 C5 120.6(11)
C1 C7 C8 112.6(9)
C1 C7 C14 115.0(9)
C8 C7 C14 107.0(8)
C9 C8 N1 111.4(8)
C9 C8 C7 109.1(9)
N1 C8 C7 115.4(8)
O1 C9 O2 126.0(10)
O1 C9 C8 123.3(9)
O2 C9 C8 110.7(9)
C13 C10 C11 109.8(12)
C13 C10 O2 101.9(9)
C11 C10 O2 111.5(10)
C13 C10 C12 114.2(12)
C11 C10 C12 113.9(11)
O2 C10 C12 104.9(10)
C15 C14 C7 124.2(13)
C9A O2A C10A 120.2(9)
C17A N1A C16A 113.0(10)
C17A N1A C8A 112.8(9)
C16A N1A C8A 117.6(9)
C6A C1A C2A 119.2(11)
C6A C1A C7A 121.7(11)
C2A C1A C7A 119.0(11)
C3A C2A C1A 115.8(12)
C4A C3A C2A 122.6(12)
C3A C4A C5A 120.7(12)
C3A C4A Br2 119.2(10)
C5A C4A Br2 120.1(10)
C6A C5A C4A 116.3(13)
C5A C6A C1A 125.1(13)
C14A C7A C1A 110.2(10)
C14A C7A C8A 109.7(10)
C1A C7A C8A 112.4(10)
N1A C8A C9A 109.6(9)
N1A C8A C7A 112.0(9)
C9A C8A C7A 110.0(10)
O1A C9A O2A 123.6(12)
O1A C9A C8A 127.2(11)
O2A C9A C8A 109.1(10)
C12A C10A O2A 113.5(13)
C12A C10A C11A 113.9(14)
O2A C10A C11A 108.3(11)
C12A C10A C13A 120.8(13)
O2A C10A C13A 96.2(10)
C11A C10A C13A 102.1(12)
C15A C14A C7A 118.0(12)
C9B O2B C10B 121.7(10)
C16B N1B C8B 115.8(11)
C16B N1B C17B 108.7(11)
C8B N1B C17B 111.1(9)
C2B C1B C6B 114.8(12)
C2B C1B C7B 125.2(12)
C6B C1B C7B 119.8(11)
C1B C2B C3B 128.6(13)
C2B C3B C4B 113.6(13)
C5B C4B C3B 122.8(14)
C5B C4B Br3 117.3(12)
C3B C4B Br3 119.8(11)
C4B C5B C6B 121.6(13)
C5B C6B C1B 118.1(12)
C8B C7B C14B 111.5(12)
C8B C7B C1B 110.8(11)
C14B C7B C1B 110.2(11)
N1B C8B C7B 110.7(10)
N1B C8B C9B 113.4(10)
C7B C8B C9B 111.1(11)
O1B C9B O2B 125.3(12)
O1B C9B C8B 122.2(11)
O2B C9B C8B 112.1(10)
C12B C10B O2B 104.0(11)
C12B C10B C13B 117.9(12)
O2B C10B C13B 111.2(11)
C12B C10B C11B 104.3(12)
O2B C10B C11B 106.0(11)
C13B C10B C11B 112.5(12)
C15B C14B C7B 130.6(17)
C9C O2C C10C 121.9(8)
C16C N1C C17C 112.5(9)
C16C N1C C8C 112.9(9)
C17C N1C C8C 114.0(9)
C2C C1C C6C 119.0(11)
C2C C1C C7C 119.8(10)
C6C C1C C7C 121.1(11)
C1C C2C C3C 117.5(12)
C4C C3C C2C 118.9(12)
C3C C4C C5C 124.4(12)
C3C C4C Br4 118.3(10)
C5C C4C Br4 116.7(10)
C6C C5C C4C 112.9(11)
C5C C6C C1C 126.5(13)
C1C C7C C14C 110.5(9)
C1C C7C C8C 112.2(9)
C14C C7C C8C 108.5(9)
C9C C8C N1C 111.4(9)
C9C C8C C7C 110.2(9)
N1C C8C C7C 113.6(9)
O1C C9C O2C 126.7(10)
O1C C9C C8C 122.4(10)
O2C C9C C8C 111.0(9)
C11C C10C O2C 99.6(9)
C11C C10C C13C 114.5(12)
O2C C10C C13C 111.4(10)
C11C C10C C12C 110.7(11)
O2C C10C C12C 108.2(9)
C13C C10C C12C 111.7(10)
C15C C14C C7C 116.4(13)
C9D O2D C10D 122.2(10)
C8D N1D C16D 120.7(10)
C8D N1D C17D 108.2(8)
C16D N1D C17D 110.9(9)
C2D C1D C6D 116.7(10)
C2D C1D C7D 118.6(10)
C6D C1D C7D 124.6(10)
C3D C2D C1D 119.6(11)
C2D C3D C4D 126.7(12)
C3D C4D C5D 114.9(10)
C3D C4D Br5 127.7(9)
C5D C4D Br5 117.4(9)
C6D C5D C4D 119.9(11)
C5D C6D C1D 121.7(11)
C14D C7D C8D 113.3(10)
C14D C7D C1D 109.0(9)
C8D C7D C1D 108.5(9)
N1D C8D C9D 111.6(9)
N1D C8D C7D 107.5(9)
C9D C8D C7D 109.2(9)
O1D C9D O2D 122.7(11)
O1D C9D C8D 126.7(11)
O2D C9D C8D 110.5(10)
C13D C10D O2D 107.6(14)
C13D C10D C12D 113.4(16)
O2D C10D C12D 113.5(15)
C13D C10D C11D 113.1(16)
O2D C10D C11D 104.9(13)
C12D C10D C11D 104.0(14)
C15D C14D C7D 131.9(12)
C9E O2E C10E 121.4(10)
C17E N1E C8E 117.5(10)
C17E N1E C16E 108.8(10)
C8E N1E C16E 109.8(9)
C6E C1E C2E 121.6(12)
C6E C1E C7E 121.8(11)
C2E C1E C7E 116.7(12)
C3E C2E C1E 120.8(13)
C2E C3E C4E 118.5(12)
C3E C4E C5E 120.5(11)
C3E C4E Br6 124.7(9)
C5E C4E Br6 114.8(9)
C6E C5E C4E 119.2(12)
C1E C6E C5E 119.2(12)
C14E C7E C8E 115.5(11)
C14E C7E C1E 108.2(11)
C8E C7E C1E 110.5(11)
N1E C8E C7E 110.8(10)
N1E C8E C9E 112.4(10)
C7E C8E C9E 111.7(11)
O1E C9E O2E 126.1(12)
O1E C9E C8E 121.8(12)
O2E C9E C8E 111.3(10)
C11E C10E O2E 113.9(11)
C11E C10E C13E 112.0(14)
O2E C10E C13E 102.3(11)
C11E C10E C12E 115.0(13)
O2E C10E C12E 104.3(12)
C13E C10E C12E 108.5(14)
C15E C14E C7E 130.4(13)
C9F O2F C10F 123.6(9)
C8F N1F C17F 111.7(8)
C8F N1F C16F 117.0(9)
C17F N1F C16F 109.4(9)
C2F C1F C6F 117.0(10)
C2F C1F C7F 124.7(10)
C6F C1F C7F 118.1(10)
C1F C2F C3F 125.7(12)
C2F C3F C4F 116.1(12)
C5F C4F C3F 120.2(12)
C5F C4F Br7 118.0(10)
C3F C4F Br7 121.8(10)
C4F C5F C6F 123.8(11)
C1F C6F C5F 116.6(10)
C14F C7F C8F 110.9(10)
C14F C7F C1F 110.2(10)
C8F C7F C1F 108.8(10)
N1F C8F C7F 110.7(8)
N1F C8F C9F 112.2(8)
C7F C8F C9F 108.1(9)
O1F C9F O2F 121.8(10)
O1F C9F C8F 126.9(11)
O2F C9F C8F 111.3(9)
C13F C10F O2F 109.1(14)
C13F C10F C11F 114.2(14)
O2F C10F C11F 110.3(12)
C13F C10F C12F 109.8(15)
O2F C10F C12F 105.2(12)
C11F C10F C12F 107.9(14)
C15F C14F C7F 133.3(17)
C9G O2G C10G 122.6(9)
C16G N1G C17G 113.9(10)
C16G N1G C8G 114.0(9)
C17G N1G C8G 115.1(10)
C6G C1G C2G 117.8(13)
C6G C1G C7G 120.9(12)
C2G C1G C7G 121.3(11)
C3G C2G C1G 118.0(13)
C4G C3G C2G 123.9(13)
C3G C4G C5G 118.9(13)
C3G C4G Br8 124.5(11)
C5G C4G Br8 116.2(10)
C4G C5G C6G 121.0(12)
C1G C6G C5G 120.2(13)
C1G C7G C14G 110.9(10)
C1G C7G C8G 111.0(10)
C14G C7G C8G 108.0(10)
C9G C8G N1G 109.3(9)
C9G C8G C7G 108.3(9)
N1G C8G C7G 112.5(9)
O1G C9G O2G 123.8(11)
O1G C9G C8G 127.1(10)
O2G C9G C8G 109.0(10)
C11G C10G O2G 114.9(13)
C11G C10G C13G 111.2(14)
O2G C10G C13G 108.1(10)
C11G C10G C12G 117.5(13)
O2G C10G C12G 100.9(11)
C13G C10G C12G 102.9(12)
C15G C14G C7G 126.3(17)

loop_
_geom_bond_atom_site_label_1
_geom_bond_atom_site_label_2
_geom_bond_distance
Br1 C4 1.906(12)
O1 C9 1.224(11)
O2 C9 1.340(12)
O2 C10 1.521(12)
N1 C16 1.370(13)
N1 C17 1.470(12)
N1 C8 1.502(12)
C1 C6 1.379(14)
C1 C2 1.401(15)
C1 C7 1.466(14)
C2 C3 1.411(15)
C3 C4 1.297(16)
C4 C5 1.392(17)
C5 C6 1.437(15)
C7 C8 1.546(14)
C7 C14 1.562(15)
C8 C9 1.499(14)
C10 C13 1.471(15)
C10 C11 1.512(19)
C10 C12 1.582(18)
C14 C15 1.283(19)
Br2 C4A 1.901(12)
O1A C9A 1.176(13)
O2A C9A 1.330(13)
O2A C10A 1.519(14)
N1A C17A 1.437(14)
N1A C16A 1.445(14)
N1A C8A 1.460(14)
C1A C6A 1.359(16)
C1A C2A 1.443(16)
C1A C7A 1.516(15)
C2A C3A 1.414(16)
C3A C4A 1.329(17)
C4A C5A 1.455(18)
C5A C6A 1.332(17)
C7A C14A 1.510(17)
C7A C8A 1.539(15)
C8A C9A 1.501(15)
C10A C12A 1.49(2)
C10A C11A 1.534(19)
C10A C13A 1.651(19)
C14A C15A 1.391(17)
Br3 C4B 1.896(15)
O1B C9B 1.240(14)
O2B C9B 1.323(14)
O2B C10B 1.452(15)
N1B C16B 1.425(15)
N1B C8B 1.482(15)
N1B C17B 1.494(15)
C1B C2B 1.333(16)
C1B C6B 1.449(17)
C1B C7B 1.538(18)
C2B C3B 1.398(18)
C3B C4B 1.417(19)
C4B C5B 1.301(17)
C5B C6B 1.442(17)
C7B C8B 1.492(17)
C7B C14B 1.504(19)
C8B C9B 1.567(17)
C10B C12B 1.440(18)
C10B C13B 1.512(18)
C10B C11B 1.620(18)
C14B C15B 1.171(19)
Br4 C4C 1.911(12)
O1C C9C 1.213(12)
O2C C9C 1.310(12)
O2C C10C 1.479(13)
N1C C16C 1.425(14)
N1C C17C 1.452(13)
N1C C8C 1.504(13)
C1C C2C 1.335(16)
C1C C6C 1.373(15)
C1C C7C 1.491(15)
C2C C3C 1.425(16)
C3C C4C 1.344(16)
C4C C5C 1.380(17)
C5C C6C 1.341(15)
C7C C14C 1.515(16)
C7C C8C 1.551(14)
C8C C9C 1.489(14)
C10C C11C 1.472(16)
C10C C13C 1.538(17)
C10C C12C 1.611(16)
C14C C15C 1.367(18)
Br5 C4D 1.886(10)
O1D C9D 1.197(13)
O2D C9D 1.344(14)
O2D C10D 1.433(17)
N1D C8D 1.461(13)
N1D C16D 1.460(14)
N1D C17D 1.518(14)
C1D C2D 1.391(15)
C1D C6D 1.405(14)
C1D C7D 1.555(14)
C2D C3D 1.315(16)
C3D C4D 1.331(16)
C4D C5D 1.446(15)
C5D C6D 1.345(14)
C7D C14D 1.503(16)
C7D C8D 1.544(15)
C8D C9D 1.533(16)
C10D C13D 1.39(2)
C10D C12D 1.43(2)
C10D C11D 1.55(2)
C14D C15D 1.306(16)
Br6 C4E 1.934(11)
O1E C9E 1.204(14)
O2E C9E 1.295(14)
O2E C10E 1.480(15)
N1E C17E 1.432(15)
N1E C8E 1.451(15)
N1E C16E 1.531(15)
C1E C6E 1.355(16)
C1E C2E 1.374(17)
C1E C7E 1.604(16)
C2E C3E 1.361(17)
C3E C4E 1.388(17)
C4E C5E 1.401(17)
C5E C6E 1.384(16)
C7E C14E 1.455(17)
C7E C8E 1.493(17)
C8E C9E 1.617(17)
C10E C11E 1.434(19)
C10E C13E 1.500(19)
C10E C12E 1.54(2)
C14E C15E 1.314(15)
Br7 C4F 1.876(13)
O1F C9F 1.215(12)
O2F C9F 1.343(13)
O2F C10F 1.463(16)
N1F C8F 1.462(12)
N1F C17F 1.463(13)
N1F C16F 1.479(15)
C1F C2F 1.348(16)
C1F C6F 1.419(15)
C1F C7F 1.545(15)
C2F C3F 1.390(16)
C3F C4F 1.418(17)
C4F C5F 1.288(15)
C5F C6F 1.454(16)
C7F C14F 1.492(16)
C7F C8F 1.507(15)
C8F C9F 1.544(15)
C10F C13F 1.44(2)
C10F C11F 1.475(19)
C10F C12F 1.54(2)
C14F C15F 1.191(19)
Br8 C4G 1.855(13)
O1G C9G 1.215(13)
O2G C9G 1.363(13)
O2G C10G 1.474(15)
N1G C16G 1.391(15)
N1G C17G 1.469(15)
N1G C8G 1.483(14)
C1G C6G 1.393(16)
C1G C2G 1.456(18)
C1G C7G 1.486(17)
C2G C3G 1.398(17)
C3G C4G 1.323(17)
C4G C5G 1.399(18)
C5G C6G 1.407(17)
C7G C14G 1.538(18)
C7G C8G 1.580(15)
C8G C9G 1.473(15)
C10G C11G 1.38(2)
C10G C13G 1.581(18)
C10G C12G 1.581(18)
C14G C15G 1.23(2)
